data_7160066
loop_
_publ_author_name
'Esteban, Alberto'
'Ortega, Pablo'
'Sanz, Francisca'
'Jambrina, Pablo G.'
'D&#xed;ez, David'

_publ_section_title
;
 Crystallization-induced diastereomer transformation assists the
 diastereoselective synthesis of 4-nitroisoxazolidine scaffolds.
;
_journal_issue 32
_journal_name_full 'Organic &amp; biomolecular chemistry'
_journal_page_first 6582
_journal_page_last 6592
_journal_paper_doi 10.1039/d4ob01014k
_journal_volume 22
_journal_year 2024
_chemical_absolute_configuration rm
_chemical_formula_moiety 'C15 H17 F N2 O5'
_chemical_formula_sum 'C15 H17 F N2 O5'
_chemical_formula_weight 324.31
_space_group_IT_number 4
_space_group_name_Hall 'P 2yb'
_space_group_name_H-M_alt 'P 1 21 1'
_symmetry_cell_setting monoclinic
_symmetry_space_group_name_Hall 'P 2yb'
_symmetry_space_group_name_H-M 'P 1 21 1'
_atom_sites_solution_hydrogens geom
_atom_sites_solution_primary direct
_atom_sites_solution_secondary difmap
_audit_creation_method SHELXL-97
_audit_update_record
;
2022-08-03 deposited with the CCDC.	2024-07-24 downloaded from the CCDC.
;
_cell_angle_alpha 90.00
_cell_angle_beta 104.104(4)
_cell_angle_gamma 90.00
_cell_formula_units_Z 4
_cell_length_a 10.4371(6)
_cell_length_b 9.9381(4)
_cell_length_c 15.5195(8)
_cell_measurement_reflns_used 1379
_cell_measurement_temperature 298(2)
_cell_measurement_theta_max 53.84
_cell_measurement_theta_min 2.94
_cell_volume 1561.23(14)
_computing_cell_refinement 'SAINT (Bruker 2006)'
_computing_data_collection 'APEX 2 (Bruker 2006)'
_computing_data_reduction 'SAINT (Bruker 2006)'
_computing_molecular_graphics 'Mercury 2.3 (Macrae et al, 2008)'
_computing_publication_material 'Bruker SHELXTL'
_computing_structure_refinement 'SHELXL-97 (Sheldrick, 1997)'
_computing_structure_solution 'SHELXS-97 (Sheldrick, 1990)'
_diffrn_ambient_temperature 298(2)
_diffrn_measured_fraction_theta_full 0.886
_diffrn_measured_fraction_theta_max 0.886
_diffrn_measurement_device_type 'CCD area detector'
_diffrn_measurement_method 'phi and omega scans'
_diffrn_radiation_monochromator graphite
_diffrn_radiation_source 'fine-focus sealed tube'
_diffrn_radiation_type CuK\a
_diffrn_radiation_wavelength 1.54178
_diffrn_reflns_av_R_equivalents 0.0429
_diffrn_reflns_av_sigmaI/netI 0.0486
_diffrn_reflns_limit_h_max 11
_diffrn_reflns_limit_h_min -12
_diffrn_reflns_limit_k_max 11
_diffrn_reflns_limit_k_min -8
_diffrn_reflns_limit_l_max 17
_diffrn_reflns_limit_l_min -18
_diffrn_reflns_number 7012
_diffrn_reflns_theta_full 67.55
_diffrn_reflns_theta_max 67.55
_diffrn_reflns_theta_min 2.94
_exptl_absorpt_coefficient_mu 0.954
_exptl_absorpt_correction_T_max 0.892
_exptl_absorpt_correction_T_min 0.833
_exptl_absorpt_correction_type multi-scan
_exptl_absorpt_process_details 'SADABS (Bruker, 2006)'
_exptl_crystal_colour colorless
_exptl_crystal_density_diffrn 1.380
_exptl_crystal_density_method 'not measured'
_exptl_crystal_description prismatic
_exptl_crystal_F_000 680
_exptl_crystal_size_max 0.20
_exptl_crystal_size_mid 0.16
_exptl_crystal_size_min 0.12
_refine_diff_density_max 0.134
_refine_diff_density_min -0.153
_refine_diff_density_rms 0.035
_refine_ls_abs_structure_details 'Flack H D (1983), Acta Cryst. A39, 876-881'
_refine_ls_abs_structure_Flack 0.4(2)
_refine_ls_extinction_method none
_refine_ls_goodness_of_fit_ref 1.046
_refine_ls_hydrogen_treatment mixed
_refine_ls_matrix_type full
_refine_ls_number_parameters 459
_refine_ls_number_reflns 3463
_refine_ls_number_restraints 1
_refine_ls_restrained_S_all 1.046
_refine_ls_R_factor_all 0.0539
_refine_ls_R_factor_gt 0.0397
_refine_ls_shift/su_max 0.000
_refine_ls_shift/su_mean 0.000
_refine_ls_structure_factor_coef Fsqd
_refine_ls_weighting_details 'calc w=1/[\s^2^(Fo^2^)+(0.0447P)^2^+0.0771P] where P=(Fo^2^+2Fc^2^)/3'
_refine_ls_weighting_scheme calc
_refine_ls_wR_factor_gt 0.0915
_refine_ls_wR_factor_ref 0.1010
_reflns_number_gt 2776
_reflns_number_total 3463
_reflns_threshold_expression >2sigma(I)
_cod_data_source_file d4ob01014k2.cif
_cod_data_source_block 4fin
_cod_depositor_comments
;
The following automatic conversions were performed:

data item '_symmetry_cell_setting' value 'Monoclinic' was changed to
'monoclinic' in accordance with the
/home/data/users/saulius/crontab/automatic-downloads/rss-feeds/RSC/lib/dictionaries/cif_core.dic
dictionary named 'cif_core.dic' version 2.4.2 last updated on
2011-04-26.

Automatic conversion script
Id: cif_fix_values 8170 2020-07-09 18:12:32Z antanas 

 Adding full bibliography for 7160066--7160067.cif.
;
_cod_original_sg_symbol_Hall P2yb
_cod_original_sg_symbol_H-M P2(1)
_cod_database_code 7160066

loop_
_symmetry_equiv_pos_as_xyz
'x, y, z'
'-x, y+1/2, -z'

loop_
_atom_site_label
_atom_site_type_symbol
_atom_site_fract_x
_atom_site_fract_y
_atom_site_fract_z
_atom_site_U_iso_or_equiv
_atom_site_adp_type
_atom_site_occupancy
_atom_site_symmetry_multiplicity
_atom_site_calc_flag
_atom_site_refinement_flags
_atom_site_disorder_assembly
_atom_site_disorder_group
F1 F -0.4912(3) -0.0257(4) -0.0444(2) 0.1164(10) Uani 1 1 d . . .
O1 O 0.1035(2) 0.1495(3) 0.06653(15) 0.0653(6) Uani 1 1 d . . .
O2 O 0.3827(3) -0.1456(3) 0.1864(2) 0.0799(8) Uani 1 1 d . . .
O3 O 0.2520(3) -0.1120(3) 0.28019(16) 0.0674(7) Uani 1 1 d . . .
O4 O -0.0387(4) 0.3620(4) 0.2483(3) 0.1398(17) Uani 1 1 d . . .
O5 O 0.1619(4) 0.3262(3) 0.3136(3) 0.1091(12) Uani 1 1 d . . .
N1 N 0.2285(3) 0.1660(3) 0.1356(2) 0.0643(7) Uani 1 1 d . . .
N2 N 0.0608(4) 0.2964(3) 0.2594(2) 0.0745(9) Uani 1 1 d . . .
C2 C 0.0042(3) 0.2040(3) 0.1047(2) 0.0551(8) Uani 1 1 d . . .
C3 C 0.0556(3) 0.1708(3) 0.2056(2) 0.0510(7) Uani 1 1 d . . .
C3A C 0.1877(3) 0.1068(3) 0.2124(2) 0.0533(7) Uani 1 1 d . . .
C4 C 0.1864(3) -0.0461(3) 0.2011(2) 0.0502(7) Uani 1 1 d . . .
C5 C 0.2739(4) -0.0723(4) 0.1349(2) 0.0616(9) Uani 1 1 d . . .
C6 C 0.3169(4) 0.0657(4) 0.1112(3) 0.0725(10) Uani 1 1 d . . .
H6A H 0.4075 0.0828 0.1433 0.087 Uiso 1 1 calc R . .
H6B H 0.3118 0.0706 0.0481 0.087 Uiso 1 1 calc R . .
C8 C 0.3401(4) -0.2086(4) 0.2571(3) 0.0759(11) Uani 1 1 d . . .
C9 C 0.2688(6) -0.3373(4) 0.2281(4) 0.1070(17) Uani 1 1 d . . .
H9A H 0.1913 -0.3192 0.1816 0.161 Uiso 1 1 calc R . .
H9B H 0.2434 -0.3779 0.2776 0.161 Uiso 1 1 calc R . .
H9C H 0.3258 -0.3974 0.2064 0.161 Uiso 1 1 calc R . .
C10 C 0.4566(5) -0.2243(6) 0.3358(3) 0.1096(18) Uani 1 1 d . . .
H10A H 0.5222 -0.2800 0.3196 0.164 Uiso 1 1 calc R . .
H10B H 0.4281 -0.2654 0.3839 0.164 Uiso 1 1 calc R . .
H10C H 0.4937 -0.1374 0.3540 0.164 Uiso 1 1 calc R . .
C11 C -0.1273(3) 0.1442(3) 0.0616(2) 0.0557(8) Uani 1 1 d . . .
C12 C -0.2433(4) 0.2120(4) 0.0626(2) 0.0645(9) Uani 1 1 d . . .
H12 H -0.2385 0.2971 0.0881 0.077 Uiso 1 1 calc R . .
C13 C -0.3654(4) 0.1559(5) 0.0267(3) 0.0768(11) Uani 1 1 d . . .
H13 H -0.4425 0.2020 0.0279 0.092 Uiso 1 1 calc R . .
C14 C -0.3703(4) 0.0330(5) -0.0102(3) 0.0779(11) Uani 1 1 d . . .
C15 C -0.2600(4) -0.0383(5) -0.0152(3) 0.0838(11) Uani 1 1 d . . .
H15 H -0.2668 -0.1221 -0.0426 0.101 Uiso 1 1 calc R . .
C16 C -0.1385(4) 0.0185(4) 0.0217(3) 0.0726(10) Uani 1 1 d . . .
H16 H -0.0623 -0.0287 0.0198 0.087 Uiso 1 1 calc R . .
F1' F 0.2681(3) 0.1452(4) 0.88441(19) 0.1357(13) Uani 1 1 d . . .
O1' O -0.0499(2) 0.5515(2) 0.60425(14) 0.0538(5) Uani 1 1 d . . .
O2' O -0.3895(2) 0.4709(3) 0.39431(19) 0.0740(7) Uani 1 1 d . . .
O3' O -0.2351(2) 0.3192(2) 0.38272(18) 0.0724(7) Uani 1 1 d . . .
O4' O 0.2807(3) 0.4455(3) 0.5019(2) 0.0812(8) Uani 1 1 d . . .
O5' O 0.1515(3) 0.5904(2) 0.42146(18) 0.0735(7) Uani 1 1 d . . .
N1' N -0.0996(3) 0.6065(2) 0.51266(19) 0.0548(6) Uani 1 1 d . . .
N2' N 0.1726(3) 0.4963(3) 0.47328(19) 0.0563(7) Uani 1 1 d . . .
C2' C 0.0799(3) 0.5057(3) 0.6048(2) 0.0493(7) Uani 1 1 d . . .
C3' C 0.0623(3) 0.4426(3) 0.5108(2) 0.0487(7) Uani 1 1 d . . .
C3A' C -0.0745(3) 0.4870(3) 0.4613(2) 0.0507(7) Uani 1 1 d . . .
C4' C -0.1847(3) 0.3859(3) 0.4647(2) 0.0527(7) Uani 1 1 d . . .
C5' C -0.2994(4) 0.4718(3) 0.4796(3) 0.0593(8) Uani 1 1 d . . .
C6' C -0.2439(4) 0.6129(3) 0.4994(3) 0.0663(9) Uani 1 1 d . . .
H6'1 H -0.2817 0.6726 0.4503 0.080 Uiso 1 1 calc R . .
H6'2 H -0.2658 0.6476 0.5525 0.080 Uiso 1 1 calc R . .
C8' C -0.3734(4) 0.3475(3) 0.3533(3) 0.0650(9) Uani 1 1 d . . .
C9' C -0.4525(5) 0.2363(5) 0.3824(4) 0.0987(15) Uani 1 1 d . . .
H9'1 H -0.4138 0.2141 0.4434 0.148 Uiso 1 1 calc R . .
H9'2 H -0.4521 0.1583 0.3460 0.148 Uiso 1 1 calc R . .
H9'3 H -0.5418 0.2660 0.3763 0.148 Uiso 1 1 calc R . .
C10' C -0.4084(6) 0.3667(6) 0.2549(3) 0.1100(17) Uani 1 1 d . . .
H10D H -0.5019 0.3810 0.2344 0.165 Uiso 1 1 calc R . .
H10E H -0.3837 0.2880 0.2269 0.165 Uiso 1 1 calc R . .
H10F H -0.3622 0.4435 0.2401 0.165 Uiso 1 1 calc R . .
C11' C 0.1279(3) 0.4120(3) 0.6814(2) 0.0509(7) Uani 1 1 d . . .
C12' C 0.2510(4) 0.4280(6) 0.7372(3) 0.0908(15) Uani 1 1 d . . .
H12' H 0.3026 0.5010 0.7292 0.109 Uiso 1 1 calc R . .
C13' C 0.3000(4) 0.3379(8) 0.8050(3) 0.113(2) Uani 1 1 d . . .
H13' H 0.3846 0.3481 0.8414 0.136 Uiso 1 1 calc R . .
C14' C 0.2226(4) 0.2351(5) 0.8172(3) 0.0849(13) Uani 1 1 d . . .
C15' C 0.0992(5) 0.2149(4) 0.7656(3) 0.0778(11) Uani 1 1 d . . .
H15' H 0.0476 0.1433 0.7758 0.093 Uiso 1 1 calc R . .
C16' C 0.0525(4) 0.3057(4) 0.6964(2) 0.0651(9) Uani 1 1 d . . .
H16' H -0.0316 0.2938 0.6598 0.078 Uiso 1 1 calc R . .
H2 H -0.005(3) 0.299(4) 0.099(2) 0.062(9) Uiso 1 1 d . . .
H3A H 0.260(3) 0.128(4) 0.274(2) 0.060(9) Uiso 1 1 d . . .
H3 H 0.001(3) 0.116(3) 0.225(2) 0.042(8) Uiso 1 1 d . . .
H4 H 0.101(3) -0.084(3) 0.179(2) 0.046(8) Uiso 1 1 d . . .
H5 H 0.229(3) -0.138(4) 0.083(3) 0.075(11) Uiso 1 1 d . . .
H2' H 0.144(3) 0.581(4) 0.614(2) 0.066(10) Uiso 1 1 d . . .
H3A' H -0.083(3) 0.520(3) 0.400(2) 0.049(8) Uiso 1 1 d . . .
H3' H 0.075(3) 0.345(3) 0.5141(19) 0.034(7) Uiso 1 1 d . . .
H4' H -0.156(3) 0.315(4) 0.514(2) 0.061(9) Uiso 1 1 d . . .
H5' H -0.341(3) 0.422(4) 0.522(2) 0.061(10) Uiso 1 1 d . . .

loop_
_atom_site_aniso_label
_atom_site_aniso_U_11
_atom_site_aniso_U_22
_atom_site_aniso_U_33
_atom_site_aniso_U_23
_atom_site_aniso_U_13
_atom_site_aniso_U_12
F1 0.0775(16) 0.137(2) 0.122(2) -0.033(2) -0.0003(15) -0.0071(16)
O1 0.0677(14) 0.0801(16) 0.0503(12) 0.0147(12) 0.0186(11) 0.0115(12)
O2 0.0751(17) 0.0903(18) 0.0825(17) 0.0177(15) 0.0352(14) 0.0324(14)
O3 0.0884(17) 0.0655(14) 0.0516(13) 0.0109(12) 0.0234(12) 0.0293(13)
O4 0.125(3) 0.119(3) 0.162(4) -0.069(3) 0.008(3) 0.050(3)
O5 0.133(3) 0.0674(19) 0.108(3) -0.0306(19) -0.007(2) 0.0066(19)
N1 0.0646(17) 0.0640(16) 0.0659(18) 0.0145(15) 0.0189(14) -0.0030(14)
N2 0.097(3) 0.0532(17) 0.070(2) -0.0060(16) 0.0142(19) 0.0084(18)
C2 0.066(2) 0.0476(18) 0.0538(18) 0.0118(15) 0.0177(16) 0.0071(15)
C3 0.065(2) 0.0433(15) 0.0453(16) 0.0007(14) 0.0150(15) 0.0026(15)
C3A 0.0617(19) 0.0483(16) 0.0488(17) 0.0023(15) 0.0114(15) -0.0001(15)
C4 0.0566(19) 0.0486(16) 0.0460(16) 0.0040(14) 0.0137(14) 0.0048(15)
C5 0.064(2) 0.076(2) 0.0493(18) 0.0013(17) 0.0216(16) 0.0122(18)
C6 0.065(2) 0.089(3) 0.071(2) 0.019(2) 0.0292(19) 0.007(2)
C8 0.094(3) 0.069(2) 0.072(2) 0.012(2) 0.033(2) 0.035(2)
C9 0.167(5) 0.060(2) 0.108(4) -0.001(3) 0.060(4) 0.020(3)
C10 0.114(4) 0.122(4) 0.086(3) 0.024(3) 0.012(3) 0.058(3)
C11 0.066(2) 0.0579(19) 0.0430(16) 0.0068(15) 0.0132(15) 0.0117(16)
C12 0.077(2) 0.0590(18) 0.060(2) 0.0048(17) 0.0210(18) 0.0150(18)
C13 0.065(2) 0.088(3) 0.078(3) 0.007(2) 0.019(2) 0.021(2)
C14 0.068(2) 0.092(3) 0.069(2) -0.010(2) 0.0074(19) 0.004(2)
C15 0.088(3) 0.080(2) 0.076(3) -0.023(2) 0.006(2) 0.003(2)
C16 0.076(2) 0.070(2) 0.068(2) -0.013(2) 0.0106(19) 0.019(2)
F1' 0.137(2) 0.189(3) 0.0786(17) 0.066(2) 0.0217(17) 0.061(2)
O1' 0.0646(13) 0.0436(10) 0.0498(12) -0.0078(9) 0.0073(10) 0.0066(10)
O2' 0.0692(14) 0.0554(14) 0.0822(17) -0.0126(13) -0.0109(13) 0.0157(12)
O3' 0.0640(15) 0.0580(13) 0.0825(17) -0.0295(13) -0.0065(12) 0.0029(11)
O4' 0.0673(16) 0.0797(17) 0.097(2) 0.0115(16) 0.0207(15) 0.0042(14)
O5' 0.106(2) 0.0496(13) 0.0734(16) 0.0127(13) 0.0387(15) 0.0041(13)
N1' 0.0704(17) 0.0304(11) 0.0577(15) -0.0033(12) 0.0041(13) 0.0048(11)
N2' 0.0724(19) 0.0404(13) 0.0575(16) -0.0067(13) 0.0187(14) -0.0017(13)
C2' 0.0597(18) 0.0379(15) 0.0486(17) -0.0051(13) 0.0101(14) -0.0012(14)
C3' 0.0652(18) 0.0301(14) 0.0498(16) -0.0012(13) 0.0119(14) -0.0015(13)
C3A' 0.070(2) 0.0299(13) 0.0490(17) 0.0003(13) 0.0081(15) 0.0048(13)
C4' 0.0621(19) 0.0296(13) 0.0582(19) -0.0026(14) -0.0012(15) -0.0016(13)
C5' 0.067(2) 0.0451(17) 0.063(2) -0.0004(16) 0.0104(17) 0.0035(15)
C6' 0.069(2) 0.0410(16) 0.081(2) -0.0089(17) 0.0035(18) 0.0107(15)
C8' 0.062(2) 0.0502(18) 0.071(2) -0.0100(16) -0.0066(17) 0.0072(15)
C9' 0.098(3) 0.076(3) 0.120(4) -0.023(3) 0.023(3) -0.026(3)
C10' 0.139(5) 0.096(3) 0.074(3) -0.010(3) -0.015(3) 0.012(3)
C11' 0.0521(17) 0.0544(17) 0.0447(16) -0.0071(14) 0.0090(13) -0.0009(14)
C12' 0.065(2) 0.141(4) 0.059(2) 0.013(3) 0.0018(19) -0.030(3)
C13' 0.056(2) 0.211(7) 0.064(3) 0.045(4) 0.000(2) -0.005(3)
C14' 0.083(3) 0.120(4) 0.052(2) 0.026(2) 0.016(2) 0.035(3)
C15' 0.098(3) 0.061(2) 0.069(2) 0.016(2) 0.012(2) 0.006(2)
C16' 0.069(2) 0.0511(18) 0.063(2) 0.0066(17) -0.0060(17) -0.0028(16)

loop_
_atom_type_symbol
_atom_type_description
_atom_type_scat_dispersion_real
_atom_type_scat_dispersion_imag
_atom_type_scat_source
C C 0.0181 0.0091 'International Tables Vol C Tables 4.2.6.8 and 6.1.1.4'
H H 0.0000 0.0000 'International Tables Vol C Tables 4.2.6.8 and 6.1.1.4'
N N 0.0311 0.0180 'International Tables Vol C Tables 4.2.6.8 and 6.1.1.4'
O O 0.0492 0.0322 'International Tables Vol C Tables 4.2.6.8 and 6.1.1.4'
F F 0.0727 0.0534 'International Tables Vol C Tables 4.2.6.8 and 6.1.1.4'

loop_
_geom_angle_atom_site_label_1
_geom_angle_atom_site_label_2
_geom_angle_atom_site_label_3
_geom_angle
_geom_angle_site_symmetry_1
_geom_angle_site_symmetry_3
_geom_angle_publ_flag
C2 O1 N1 105.0(2) . . ?
C5 O2 C8 107.6(2) . . ?
C4 O3 C8 107.3(3) . . ?
C6 N1 C3A 105.0(3) . . ?
C6 N1 O1 103.6(3) . . ?
C3A N1 O1 99.4(2) . . ?
O4 N2 O5 122.8(4) . . ?
O4 N2 C3 117.4(4) . . ?
O5 N2 C3 119.8(3) . . ?
O1 C2 C11 110.2(3) . . ?
O1 C2 C3 103.3(3) . . ?
C11 C2 C3 114.7(3) . . ?
O1 C2 H2 114(2) . . ?
C11 C2 H2 107(2) . . ?
C3 C2 H2 107(2) . . ?
N2 C3 C3A 114.1(3) . . ?
N2 C3 C2 109.9(3) . . ?
C3A C3 C2 104.2(3) . . ?
N2 C3 H3 105(2) . . ?
C3A C3 H3 111.8(19) . . ?
C2 C3 H3 112(2) . . ?
N1 C3A C3 102.4(3) . . ?
N1 C3A C4 107.4(3) . . ?
C3 C3A C4 115.5(3) . . ?
N1 C3A H3A 111.2(18) . . ?
C3 C3A H3A 113.9(18) . . ?
C4 C3A H3A 106(2) . . ?
O3 C4 C3A 111.9(3) . . ?
O3 C4 C5 105.0(3) . . ?
C3A C4 C5 104.6(3) . . ?
O3 C4 H4 110.3(19) . . ?
C3A C4 H4 114.7(19) . . ?
C5 C4 H4 109.8(18) . . ?
O2 C5 C6 111.0(3) . . ?
O2 C5 C4 103.4(3) . . ?
C6 C5 C4 105.4(3) . . ?
O2 C5 H5 105(2) . . ?
C6 C5 H5 119(2) . . ?
C4 C5 H5 112.2(19) . . ?
N1 C6 C5 108.1(3) . . ?
N1 C6 H6A 110.1 . . ?
C5 C6 H6A 110.1 . . ?
N1 C6 H6B 110.1 . . ?
C5 C6 H6B 110.1 . . ?
H6A C6 H6B 108.4 . . ?
O2 C8 O3 103.8(3) . . ?
O2 C8 C9 111.7(3) . . ?
O3 C8 C9 110.2(4) . . ?
O2 C8 C10 109.2(4) . . ?
O3 C8 C10 107.9(4) . . ?
C9 C8 C10 113.6(4) . . ?
C8 C9 H9A 109.5 . . ?
C8 C9 H9B 109.5 . . ?
H9A C9 H9B 109.5 . . ?
C8 C9 H9C 109.5 . . ?
H9A C9 H9C 109.5 . . ?
H9B C9 H9C 109.5 . . ?
C8 C10 H10A 109.5 . . ?
C8 C10 H10B 109.5 . . ?
H10A C10 H10B 109.5 . . ?
C8 C10 H10C 109.5 . . ?
H10A C10 H10C 109.5 . . ?
H10B C10 H10C 109.5 . . ?
C16 C11 C12 117.6(3) . . ?
C16 C11 C2 121.8(3) . . ?
C12 C11 C2 120.6(3) . . ?
C13 C12 C11 121.5(4) . . ?
C13 C12 H12 119.3 . . ?
C11 C12 H12 119.3 . . ?
C14 C13 C12 118.4(4) . . ?
C14 C13 H13 120.8 . . ?
C12 C13 H13 120.8 . . ?
C13 C14 C15 123.3(4) . . ?
C13 C14 F1 119.1(4) . . ?
C15 C14 F1 117.7(4) . . ?
C14 C15 C16 117.7(4) . . ?
C14 C15 H15 121.1 . . ?
C16 C15 H15 121.1 . . ?
C15 C16 C11 121.6(4) . . ?
C15 C16 H16 119.2 . . ?
C11 C16 H16 119.2 . . ?
C2' O1' N1' 103.4(2) . . ?
C8' O2' C5' 107.5(3) . . ?
C4' O3' C8' 108.6(3) . . ?
C6' N1' C3A' 105.5(3) . . ?
C6' N1' O1' 104.8(3) . . ?
C3A' N1' O1' 98.8(2) . . ?
O4' N2' O5' 124.2(3) . . ?
O4' N2' C3' 116.0(3) . . ?
O5' N2' C3' 119.7(3) . . ?
O1' C2' C11' 109.7(2) . . ?
O1' C2' C3' 103.2(2) . . ?
C11' C2' C3' 115.7(2) . . ?
O1' C2' H2' 112(2) . . ?
C11' C2' H2' 106(2) . . ?
C3' C2' H2' 111(2) . . ?
N2' C3' C3A' 114.5(3) . . ?
N2' C3' C2' 107.0(2) . . ?
C3A' C3' C2' 103.8(2) . . ?
N2' C3' H3' 105.5(15) . . ?
C3A' C3' H3' 114.4(16) . . ?
C2' C3' H3' 111.5(17) . . ?
N1' C3A' C3' 103.2(2) . . ?
N1' C3A' C4' 105.8(3) . . ?
C3' C3A' C4' 114.4(2) . . ?
N1' C3A' H3A' 104.9(19) . . ?
C3' C3A' H3A' 116.2(18) . . ?
C4' C3A' H3A' 111.0(18) . . ?
O3' C4' C5' 105.2(3) . . ?
O3' C4' C3A' 113.0(3) . . ?
C5' C4' C3A' 105.0(3) . . ?
O3' C4' H4' 109(2) . . ?
C5' C4' H4' 111.3(19) . . ?
C3A' C4' H4' 113(2) . . ?
O2' C5' C6' 109.1(3) . . ?
O2' C5' C4' 102.7(3) . . ?
C6' C5' C4' 105.8(3) . . ?
O2' C5' H5' 108(2) . . ?
C6' C5' H5' 121(2) . . ?
C4' C5' H5' 108(2) . . ?
N1' C6' C5' 108.3(2) . . ?
N1' C6' H6'1 110.0 . . ?
C5' C6' H6'1 110.0 . . ?
N1' C6' H6'2 110.0 . . ?
C5' C6' H6'2 110.0 . . ?
H6'1 C6' H6'2 108.4 . . ?
O2' C8' O3' 104.4(3) . . ?
O2' C8' C10' 108.9(3) . . ?
O3' C8' C10' 109.1(4) . . ?
O2' C8' C9' 111.5(3) . . ?
O3' C8' C9' 110.0(3) . . ?
C10' C8' C9' 112.5(4) . . ?
C8' C9' H9'1 109.5 . . ?
C8' C9' H9'2 109.5 . . ?
H9'1 C9' H9'2 109.5 . . ?
C8' C9' H9'3 109.5 . . ?
H9'1 C9' H9'3 109.5 . . ?
H9'2 C9' H9'3 109.5 . . ?
C8' C10' H10D 109.5 . . ?
C8' C10' H10E 109.5 . . ?
H10D C10' H10E 109.5 . . ?
C8' C10' H10F 109.5 . . ?
H10D C10' H10F 109.5 . . ?
H10E C10' H10F 109.5 . . ?
C16' C11' C12' 118.0(4) . . ?
C16' C11' C2' 121.3(3) . . ?
C12' C11' C2' 120.6(3) . . ?
C11' C12' C13' 121.5(5) . . ?
C11' C12' H12' 119.3 . . ?
C13' C12' H12' 119.3 . . ?
C14' C13' C12' 118.4(4) . . ?
C14' C13' H13' 120.8 . . ?
C12' C13' H13' 120.8 . . ?
C13' C14' C15' 123.1(4) . . ?
C13' C14' F1' 119.6(4) . . ?
C15' C14' F1' 117.3(5) . . ?
C14' C15' C16' 117.6(4) . . ?
C14' C15' H15' 121.2 . . ?
C16' C15' H15' 121.2 . . ?
C11' C16' C15' 121.4(3) . . ?
C11' C16' H16' 119.3 . . ?
C15' C16' H16' 119.3 . . ?

loop_
_geom_bond_atom_site_label_1
_geom_bond_atom_site_label_2
_geom_bond_distance
_geom_bond_site_symmetry_2
_geom_bond_publ_flag
F1 C14 1.374(5) . ?
O1 C2 1.421(4) . ?
O1 N1 1.482(4) . ?
O2 C5 1.419(5) . ?
O2 C8 1.425(5) . ?
O3 C4 1.412(4) . ?
O3 C8 1.434(4) . ?
O4 N2 1.202(5) . ?
O5 N2 1.215(5) . ?
N1 C6 1.469(5) . ?
N1 C3A 1.481(4) . ?
N2 C3 1.495(5) . ?
C2 C11 1.496(5) . ?
C2 C3 1.562(5) . ?
C2 H2 0.95(4) . ?
C3 C3A 1.499(5) . ?
C3 H3 0.90(3) . ?
C3A C4 1.530(5) . ?
C3A H3A 1.09(4) . ?
C4 C5 1.555(4) . ?
C4 H4 0.95(3) . ?
C5 C6 1.516(6) . ?
C5 H5 1.05(4) . ?
C6 H6A 0.9700 . ?
C6 H6B 0.9700 . ?
C8 C9 1.493(7) . ?
C8 C10 1.507(6) . ?
C9 H9A 0.9600 . ?
C9 H9B 0.9600 . ?
C9 H9C 0.9600 . ?
C10 H10A 0.9600 . ?
C10 H10B 0.9600 . ?
C10 H10C 0.9600 . ?
C11 C16 1.386(6) . ?
C11 C12 1.389(5) . ?
C12 C13 1.378(6) . ?
C12 H12 0.9300 . ?
C13 C14 1.345(7) . ?
C13 H13 0.9300 . ?
C14 C15 1.370(6) . ?
C15 C16 1.379(6) . ?
C15 H15 0.9300 . ?
C16 H16 0.9300 . ?
F1' C14' 1.368(5) . ?
O1' C2' 1.427(4) . ?
O1' N1' 1.493(4) . ?
O2' C8' 1.410(4) . ?
O2' C5' 1.424(5) . ?
O3' C4' 1.418(4) . ?
O3' C8' 1.432(4) . ?
O4' N2' 1.217(4) . ?
O5' N2' 1.218(4) . ?
N1' C6' 1.471(5) . ?
N1' C3A' 1.489(4) . ?
N2' C3' 1.508(4) . ?
C2' C11' 1.497(5) . ?
C2' C3' 1.557(4) . ?
C2' H2' 0.99(4) . ?
C3' C3A' 1.513(4) . ?
C3' H3' 0.98(3) . ?
C3A' C4' 1.538(5) . ?
C3A' H3A' 0.99(3) . ?
C4' C5' 1.533(5) . ?
C4' H4' 1.03(4) . ?
C5' C6' 1.520(5) . ?
C5' H5' 1.01(4) . ?
C6' H6'1 0.9700 . ?
C6' H6'2 0.9700 . ?
C8' C10' 1.494(6) . ?
C8' C9' 1.513(6) . ?
C9' H9'1 0.9600 . ?
C9' H9'2 0.9600 . ?
C9' H9'3 0.9600 . ?
C10' H10D 0.9600 . ?
C10' H10E 0.9600 . ?
C10' H10F 0.9600 . ?
C11' C16' 1.371(5) . ?
C11' C12' 1.373(5) . ?
C12' C13' 1.382(7) . ?
C12' H12' 0.9300 . ?
C13' C14' 1.344(8) . ?
C13' H13' 0.9300 . ?
C14' C15' 1.355(6) . ?
C15' C16' 1.395(5) . ?
C15' H15' 0.9300 . ?
C16' H16' 0.9300 . ?
